data_7238740
loop_
_publ_author_name
'Mangalaraj, Selvaraj'
'Ramanathan, Chinnasamy Ramaraj'

_publ_section_title
;
 Construction of tetrahydro-\b-carboline skeletons via Br\/onsted acid
 activation of imide carbonyl group: syntheses of indole alkaloids
 (+-)-harmicine and (+-)-10-desbromoarborescidine-A
;
_journal_issue 33
_journal_name_full 'RSC Advances'
_journal_page_first 12665
_journal_paper_doi 10.1039/c2ra21734a
_journal_volume 2
_journal_year 2012
_chemical_formula_moiety 'C18 H14 N2 O2'
_chemical_formula_sum 'C18 H14 N2 O2'
_chemical_formula_weight 290.31
_chemical_melting_point 436
_chemical_name_common 13b-hydroxy-7,8,13,13b-tetrahydro-5H-benzo[1,2]indolizino[8,7-b]indol-5-one
_chemical_name_systematic
;
13b-hydroxy-7,8,13,13b-tetrahydro-5H-benzo[1,2]indolizino[8,7-b]indol-5-one
;
_space_group_IT_number 2
_space_group_name_Hall '-P 1'
_space_group_name_H-M_alt 'P -1'
_symmetry_cell_setting triclinic
_symmetry_space_group_name_H-M 'P -1'
_atom_sites_solution_hydrogens geom
_atom_sites_solution_primary direct
_atom_sites_solution_secondary difmap
_audit_creation_method SHELXL-97
_cell_angle_alpha 99.173(2)
_cell_angle_beta 106.817(2)
_cell_angle_gamma 101.998(2)
_cell_formula_units_Z 2
_cell_length_a 7.6018(13)
_cell_length_b 9.8711(16)
_cell_length_c 10.1290(17)
_cell_measurement_temperature 298(2)
_cell_volume 691.8(2)
_computing_cell_refinement 'Bruker SMART'
_computing_data_collection 'Bruker SMART'
_computing_data_reduction 'Bruker SAINT'
_computing_molecular_graphics 'ORTEP3 (Farrugia, 1997) and Mercury (Bruno et al., 2002)'
_computing_publication_material 'SHELXL-97 (Sheldrick, 1997)'
_computing_structure_refinement 'SHELXL-97 (Sheldrick, 1997)'
_computing_structure_solution 'SHELXS-97 (Sheldrick, 1990)'
_diffrn_ambient_temperature 298(2)
_diffrn_measured_fraction_theta_full 0.985
_diffrn_measured_fraction_theta_max 0.985
_diffrn_measurement_device_type 'CCD area detector'
_diffrn_measurement_method 'phi and omega scans'
_diffrn_radiation_monochromator graphite
_diffrn_radiation_source 'fine-focus sealed tube'
_diffrn_radiation_type MoK\a
_diffrn_radiation_wavelength 0.71073
_diffrn_reflns_av_R_equivalents 0.0177
_diffrn_reflns_av_sigmaI/netI 0.0236
_diffrn_reflns_limit_h_max 9
_diffrn_reflns_limit_h_min -9
_diffrn_reflns_limit_k_max 12
_diffrn_reflns_limit_k_min -12
_diffrn_reflns_limit_l_max 12
_diffrn_reflns_limit_l_min -12
_diffrn_reflns_number 5255
_diffrn_reflns_theta_full 25.83
_diffrn_reflns_theta_max 25.83
_diffrn_reflns_theta_min 2.16
_exptl_absorpt_coefficient_mu 0.092
_exptl_absorpt_correction_T_max 0.9675
_exptl_absorpt_correction_T_min 0.9631
_exptl_absorpt_correction_type multi-scan
_exptl_absorpt_process_details sadabs
_exptl_crystal_colour colourless
_exptl_crystal_density_diffrn 1.394
_exptl_crystal_density_method 'not measured'
_exptl_crystal_description block
_exptl_crystal_F_000 304
_exptl_crystal_size_max 0.41
_exptl_crystal_size_mid 0.38
_exptl_crystal_size_min 0.36
_refine_diff_density_max 0.184
_refine_diff_density_min -0.185
_refine_diff_density_rms 0.035
_refine_ls_extinction_coef 0.060(6)
_refine_ls_extinction_expression Fc^*^=kFc[1+0.001xFc^2^\l^3^/sin(2\q)]^-1/4^
_refine_ls_extinction_method SHELXL
_refine_ls_goodness_of_fit_ref 1.054
_refine_ls_hydrogen_treatment mixed
_refine_ls_matrix_type full
_refine_ls_number_parameters 205
_refine_ls_number_reflns 2631
_refine_ls_number_restraints 0
_refine_ls_restrained_S_all 1.054
_refine_ls_R_factor_all 0.0463
_refine_ls_R_factor_gt 0.0420
_refine_ls_shift/su_max 0.000
_refine_ls_shift/su_mean 0.000
_refine_ls_structure_factor_coef Fsqd
_refine_ls_weighting_details 'calc w=1/[\s^2^(Fo^2^)+(0.0525P)^2^+0.1723P] where P=(Fo^2^+2Fc^2^)/3'
_refine_ls_weighting_scheme calc
_refine_ls_wR_factor_gt 0.1053
_refine_ls_wR_factor_ref 0.1083
_reflns_number_gt 2352
_reflns_number_total 2631
_reflns_threshold_expression >2sigma(I)
_cod_data_source_file c2ra21734a.txt
_cod_data_source_block crr319
_cod_original_sg_symbol_H-M P-1
_cod_database_code 7238740

loop_
_symmetry_equiv_pos_as_xyz
'x, y, z'
'-x, -y, -z'

loop_
_atom_site_label
_atom_site_type_symbol
_atom_site_fract_x
_atom_site_fract_y
_atom_site_fract_z
_atom_site_U_iso_or_equiv
_atom_site_adp_type
_atom_site_occupancy
_atom_site_symmetry_multiplicity
_atom_site_calc_flag
_atom_site_refinement_flags
C1 C 0.7530(2) 0.87862(17) 0.42168(17) 0.0455(4) Uani 1 1 d .
H1 H 0.7154 0.9626 0.4232 0.055 Uiso 1 1 calc R
C2 C 0.8540(3) 0.83916(19) 0.33461(18) 0.0536(4) Uani 1 1 d .
H2 H 0.8864 0.8988 0.2780 0.064 Uiso 1 1 calc R
C3 C 0.9075(3) 0.7139(2) 0.32989(19) 0.0533(4) Uani 1 1 d .
H3 H 0.9731 0.6896 0.2691 0.064 Uiso 1 1 calc R
C4 C 0.8650(2) 0.62428(18) 0.41403(17) 0.0465(4) Uani 1 1 d .
H4 H 0.9013 0.5398 0.4115 0.056 Uiso 1 1 calc R
C5 C 0.7667(2) 0.66397(15) 0.50231(15) 0.0368(3) Uani 1 1 d .
C6 C 0.7103(2) 0.78857(15) 0.50601(15) 0.0359(3) Uani 1 1 d .
C7 C 0.7090(2) 0.59231(14) 0.60620(15) 0.0358(3) Uani 1 1 d .
C8 C 0.5963(2) 0.79787(14) 0.60638(15) 0.0348(3) Uani 1 1 d .
C9 C 0.5645(2) 0.65694(16) 0.79047(17) 0.0447(4) Uani 1 1 d .
H9A H 0.5823 0.5679 0.8133 0.054 Uiso 1 1 calc R
H9B H 0.4313 0.6546 0.7727 0.054 Uiso 1 1 calc R
C10 C 0.6887(3) 0.78031(16) 0.91516(17) 0.0460(4) Uani 1 1 d .
H10A H 0.6331 0.7845 0.9901 0.055 Uiso 1 1 calc R
H10B H 0.8147 0.7664 0.9524 0.055 Uiso 1 1 calc R
C11 C 0.7038(2) 0.91665(16) 0.86680(16) 0.0383(3) Uani 1 1 d .
C12 C 0.6659(2) 0.92360(14) 0.72914(15) 0.0346(3) Uani 1 1 d .
C13 C 0.7381(2) 1.14801(15) 0.85110(16) 0.0374(3) Uani 1 1 d .
C14 C 0.7731(2) 1.29537(16) 0.89407(18) 0.0466(4) Uani 1 1 d .
H14 H 0.7607 1.3522 0.8288 0.056 Uiso 1 1 calc R
C15 C 0.8267(3) 1.35287(18) 1.03722(19) 0.0526(4) Uani 1 1 d .
H15 H 0.8527 1.4509 1.0695 0.063 Uiso 1 1 calc R
C16 C 0.8430(3) 1.26803(19) 1.13483(18) 0.0525(4) Uani 1 1 d .
H16 H 0.8808 1.3105 1.2310 0.063 Uiso 1 1 calc R
C17 C 0.8047(3) 1.12316(18) 1.09233(17) 0.0496(4) Uani 1 1 d .
H17 H 0.8132 1.0674 1.1585 0.060 Uiso 1 1 calc R
C18 C 0.7524(2) 1.06020(16) 0.94771(16) 0.0387(4) Uani 1 1 d .
N1 N 0.61325(18) 0.67180(12) 0.66372(13) 0.0369(3) Uani 1 1 d .
N2 N 0.68596(19) 1.06259(13) 0.71722(14) 0.0387(3) Uani 1 1 d .
O1 O 0.74218(16) 0.48272(10) 0.63777(12) 0.0455(3) Uani 1 1 d .
O2 O 0.40270(15) 0.78929(11) 0.53135(11) 0.0421(3) Uani 1 1 d .
H2B H 0.3508 0.7098 0.4786 0.063 Uiso 1 1 calc R
H2A H 0.662(2) 1.0940(19) 0.6375(19) 0.051(5) Uiso 1 1 d .

loop_
_atom_site_aniso_label
_atom_site_aniso_U_11
_atom_site_aniso_U_22
_atom_site_aniso_U_33
_atom_site_aniso_U_23
_atom_site_aniso_U_13
_atom_site_aniso_U_12
C1 0.0575(10) 0.0391(8) 0.0433(9) 0.0142(7) 0.0167(8) 0.0168(7)
C2 0.0650(11) 0.0557(10) 0.0460(9) 0.0175(8) 0.0248(9) 0.0157(9)
C3 0.0591(11) 0.0595(11) 0.0480(10) 0.0090(8) 0.0268(8) 0.0201(9)
C4 0.0518(9) 0.0428(9) 0.0452(9) 0.0046(7) 0.0149(7) 0.0199(7)
C5 0.0391(8) 0.0335(7) 0.0335(7) 0.0044(6) 0.0063(6) 0.0118(6)
C6 0.0389(8) 0.0326(7) 0.0324(7) 0.0046(6) 0.0070(6) 0.0104(6)
C7 0.0377(8) 0.0270(7) 0.0358(8) 0.0036(6) 0.0038(6) 0.0089(6)
C8 0.0389(8) 0.0295(7) 0.0365(8) 0.0096(6) 0.0101(6) 0.0127(6)
C9 0.0579(10) 0.0344(8) 0.0483(9) 0.0154(7) 0.0239(8) 0.0129(7)
C10 0.0633(10) 0.0407(8) 0.0405(9) 0.0164(7) 0.0202(8) 0.0187(8)
C11 0.0447(8) 0.0351(8) 0.0371(8) 0.0100(6) 0.0135(6) 0.0137(6)
C12 0.0405(8) 0.0295(7) 0.0373(8) 0.0099(6) 0.0138(6) 0.0143(6)
C13 0.0403(8) 0.0345(7) 0.0380(8) 0.0059(6) 0.0146(6) 0.0113(6)
C14 0.0590(10) 0.0334(8) 0.0508(9) 0.0069(7) 0.0247(8) 0.0128(7)
C15 0.0590(10) 0.0366(8) 0.0585(11) -0.0033(8) 0.0247(9) 0.0088(7)
C16 0.0542(10) 0.0535(10) 0.0411(9) -0.0058(8) 0.0138(8) 0.0119(8)
C17 0.0592(10) 0.0518(10) 0.0375(8) 0.0091(7) 0.0145(8) 0.0175(8)
C18 0.0410(8) 0.0372(8) 0.0376(8) 0.0067(6) 0.0127(6) 0.0118(6)
N1 0.0463(7) 0.0288(6) 0.0390(7) 0.0108(5) 0.0153(6) 0.0136(5)
N2 0.0530(8) 0.0308(6) 0.0346(7) 0.0096(5) 0.0146(6) 0.0148(6)
O1 0.0577(7) 0.0296(5) 0.0474(6) 0.0096(5) 0.0104(5) 0.0178(5)
O2 0.0419(6) 0.0342(6) 0.0452(6) 0.0044(5) 0.0067(5) 0.0146(5)

loop_
_atom_type_symbol
_atom_type_description
_atom_type_scat_dispersion_real
_atom_type_scat_dispersion_imag
_atom_type_scat_source
C C 0.0033 0.0016 'International Tables Vol C Tables 4.2.6.8 and 6.1.1.4'
H H 0.0000 0.0000 'International Tables Vol C Tables 4.2.6.8 and 6.1.1.4'
N N 0.0061 0.0033 'International Tables Vol C Tables 4.2.6.8 and 6.1.1.4'
O O 0.0106 0.0060 'International Tables Vol C Tables 4.2.6.8 and 6.1.1.4'

loop_
_geom_angle_atom_site_label_1
_geom_angle_atom_site_label_2
_geom_angle_atom_site_label_3
_geom_angle
C6 C1 C2 117.50(15)
C6 C1 H1 121.2
C2 C1 H1 121.2
C3 C2 C1 121.68(16)
C3 C2 H2 119.2
C1 C2 H2 119.2
C4 C3 C2 120.77(16)
C4 C3 H3 119.6
C2 C3 H3 119.6
C3 C4 C5 117.78(15)
C3 C4 H4 121.1
C5 C4 H4 121.1
C4 C5 C6 121.68(14)
C4 C5 C7 129.41(14)
C6 C5 C7 108.90(13)
C1 C6 C5 120.57(14)
C1 C6 C8 130.25(13)
C5 C6 C8 109.12(12)
O1 C7 N1 125.55(14)
O1 C7 C5 127.76(14)
N1 C7 C5 106.68(12)
O2 C8 N1 111.63(11)
O2 C8 C12 107.15(11)
N1 C8 C12 107.39(11)
O2 C8 C6 110.98(11)
N1 C8 C6 101.35(11)
C12 C8 C6 118.23(12)
N1 C9 C10 110.64(12)
N1 C9 H9A 109.5
C10 C9 H9A 109.5
N1 C9 H9B 109.5
C10 C9 H9B 109.5
H9A C9 H9B 108.1
C11 C10 C9 109.27(13)
C11 C10 H10A 109.8
C9 C10 H10A 109.8
C11 C10 H10B 109.8
C9 C10 H10B 109.8
H10A C10 H10B 108.3
C12 C11 C18 106.41(13)
C12 C11 C10 123.86(14)
C18 C11 C10 129.71(14)
C11 C12 N2 110.58(13)
C11 C12 C8 124.87(13)
N2 C12 C8 124.37(13)
N2 C13 C14 129.80(14)
N2 C13 C18 107.87(13)
C14 C13 C18 122.33(14)
C15 C14 C13 117.04(16)
C15 C14 H14 121.5
C13 C14 H14 121.5
C14 C15 C16 121.59(16)
C14 C15 H15 119.2
C16 C15 H15 119.2
C17 C16 C15 121.33(16)
C17 C16 H16 119.3
C15 C16 H16 119.3
C16 C17 C18 119.03(16)
C16 C17 H17 120.5
C18 C17 H17 120.5
C17 C18 C13 118.67(14)
C17 C18 C11 134.27(15)
C13 C18 C11 107.06(13)
C7 N1 C9 124.99(12)
C7 N1 C8 113.73(12)
C9 N1 C8 120.06(12)
C13 N2 C12 108.06(12)
C13 N2 H2A 124.3(11)
C12 N2 H2A 127.5(11)
C8 O2 H2B 109.5

loop_
_geom_bond_atom_site_label_1
_geom_bond_atom_site_label_2
_geom_bond_distance
C1 C6 1.381(2)
C1 C2 1.388(2)
C1 H1 0.9300
C2 C3 1.378(3)
C2 H2 0.9300
C3 C4 1.376(2)
C3 H3 0.9300
C4 C5 1.382(2)
C4 H4 0.9300
C5 C6 1.383(2)
C5 C7 1.475(2)
C6 C8 1.519(2)
C7 O1 1.2301(17)
C7 N1 1.3499(19)
C8 O2 1.4253(17)
C8 N1 1.4685(17)
C8 C12 1.490(2)
C9 N1 1.4561(19)
C9 C10 1.520(2)
C9 H9A 0.9700
C9 H9B 0.9700
C10 C11 1.498(2)
C10 H10A 0.9700
C10 H10B 0.9700
C11 C12 1.356(2)
C11 C18 1.433(2)
C12 N2 1.3771(18)
C13 N2 1.3757(19)
C13 C14 1.395(2)
C13 C18 1.403(2)
C14 C15 1.375(2)
C14 H14 0.9300
C15 C16 1.389(3)
C15 H15 0.9300
C16 C17 1.369(2)
C16 H16 0.9300
C17 C18 1.400(2)
C17 H17 0.9300
N2 H2A 0.894(19)
O2 H2B 0.8200
